data_7109054
loop_
_publ_author_name
'Manuel Alcarazo'
'Karin Radkowski'
'Gerlinde Mehler'
'Richard Goddard'
'Alois Furstner'

_publ_section_title
;
 Chiral heterobimetallic complexes of carbodiphosphoranes and
 phosphinidene_carbene adducts
;
_journal_name_full Chem.Commun.
_journal_page_first 3140
_journal_paper_doi 10.1039/c3cc40382c
_journal_volume 49
_journal_year 2013
_chemical_compound_source dichloromethane,diethylether,hexane
_chemical_formula_moiety 'C54 H44 Au Cl Cu N P3, F6 Sb, C4 H10 O, 1.26(C H2 Cl2)'
_chemical_formula_sum 'C59.26 H56.52 Au Cl3.52 Cu F6 N O P3 Sb'
_chemical_formula_weight 1512.60
_chemical_name_systematic
;
? RKI-RF-202-02
;
_space_group_IT_number 15
_symmetry_cell_setting monoclinic
_symmetry_Int_Tables_number 15
_symmetry_space_group_name_Hall '-C 2yc'
_symmetry_space_group_name_H-M 'C 1 2/c 1'
_atom_sites_solution_hydrogens geom
_atom_sites_solution_primary direct
_atom_sites_solution_secondary difmap
_audit_block_code RKI-RF-202-02_7057
_audit_creation_date 2012-12-07
_cell_angle_alpha 90.00
_cell_angle_beta 114.233(4)
_cell_angle_gamma 90.00
_cell_formula_units_Z 8
_cell_length_a 31.703(8)
_cell_length_b 11.136(3)
_cell_length_c 38.620(11)
_cell_measurement_reflns_used 9906
_cell_measurement_temperature 100
_cell_measurement_theta_max 28.4891
_cell_measurement_theta_min 2.3132
_cell_volume 12433(6)
_computing_cell_refinement 'SAINT software (Bruker AXS, 2004)'
_computing_data_collection 'APEX2 (Bruker AXS, 2008)'
_computing_data_reduction 'SAINT software (Bruker AXS, 2004)'
_computing_molecular_graphics 'DIAMOND (Crystal Impact GbR, 2005)'
_computing_structure_refinement 'SHELXL-97 (G. M. Sheldrick, 2008)'
_computing_structure_solution 'SHELXS-97 (G. M. Sheldrick, 2008)'
_diffrn_ambient_temperature 100
_diffrn_detector_area_resol_mean 66.67
_diffrn_measured_fraction_theta_full 0.999
_diffrn_measured_fraction_theta_max 0.999
_diffrn_measurement_device_type 'Bruker-AXS Kappa Mach3 APEX-II'
_diffrn_measurement_method 'CCD \f- and \w-scans'
_diffrn_radiation_monochromator 'Incoatec Helios mirrors'
_diffrn_radiation_source '0.2 x 2mm^2^ focus rotating anode'
_diffrn_radiation_type Mo-K\a
_diffrn_radiation_wavelength 0.71073
_diffrn_reflns_av_R_equivalents 0.0946
_diffrn_reflns_av_sigmaI/netI 0.0688
_diffrn_reflns_limit_h_max 37
_diffrn_reflns_limit_h_min -41
_diffrn_reflns_limit_k_max 14
_diffrn_reflns_limit_k_min -14
_diffrn_reflns_limit_l_max 50
_diffrn_reflns_limit_l_min -50
_diffrn_reflns_number 94800
_diffrn_reflns_theta_full 27.88
_diffrn_reflns_theta_max 27.88
_diffrn_reflns_theta_min 2.42
_exptl_absorpt_coefficient_mu 3.410
_exptl_absorpt_correction_T_max 0.96823
_exptl_absorpt_correction_T_min 0.73288
_exptl_absorpt_correction_type gaussian
_exptl_absorpt_process_details 'SADABS (Bruker AXS, 2008)'
_exptl_crystal_colour yellow
_exptl_crystal_density_diffrn 1.616
_exptl_crystal_description needle
_exptl_crystal_F_000 5959
_exptl_crystal_size_max 0.10
_exptl_crystal_size_mid 0.02
_exptl_crystal_size_min 0.01
_refine_diff_density_max 1.884
_refine_diff_density_min -2.679
_refine_diff_density_rms 0.166
_refine_ls_extinction_method none
_refine_ls_goodness_of_fit_ref 1.319
_refine_ls_hydrogen_treatment constr
_refine_ls_matrix_type full
_refine_ls_number_parameters 734
_refine_ls_number_reflns 14815
_refine_ls_number_restraints 0
_refine_ls_restrained_S_all 1.319
_refine_ls_R_factor_all 0.0712
_refine_ls_R_factor_gt 0.0516
_refine_ls_shift/su_max 0.001
_refine_ls_shift/su_mean 0.000
_refine_ls_structure_factor_coef Fsqd
_refine_ls_weighting_details 'calc w=1/[\s^2^(Fo^2^)+(0.0469P)^2^+1.9344P] where P=(Fo^2^+2Fc^2^)/3'
_refine_ls_weighting_scheme calc
_refine_ls_wR_factor_gt 0.1147
_refine_ls_wR_factor_ref 0.1203
_reflns_number_gt 12024
_reflns_number_total 14815
_reflns_threshold_expression >2sigma(I)
_cod_data_source_file c3cc40382c.txt
_cod_data_source_block 5
_cod_original_sg_symbol_Hall '-c 2yc'
_cod_original_sg_symbol_H-M 'c 2/c'
_cod_database_code 7109054

loop_
_symmetry_equiv_pos_as_xyz
'x, y, z'
'-x, y, -z+1/2'
'x+1/2, y+1/2, z'
'-x+1/2, y+1/2, -z+1/2'
'-x, -y, -z'
'x, -y, z-1/2'
'-x+1/2, -y+1/2, -z'
'x+1/2, -y+1/2, z-1/2'

loop_
_atom_site_label
_atom_site_type_symbol
_atom_site_fract_x
_atom_site_fract_y
_atom_site_fract_z
_atom_site_U_iso_or_equiv
_atom_site_adp_type
_atom_site_occupancy
_atom_site_symmetry_multiplicity
_atom_site_calc_flag
_atom_site_refinement_flags
C1 C 0.17590(17) 0.0341(4) 0.10930(13) 0.0149(10) Uani 1 1 d .
C2 C 0.13157(19) 0.1925(4) 0.14262(14) 0.0174(10) Uani 1 1 d .
C3 C 0.0976(2) 0.2724(5) 0.14079(15) 0.0279(12) Uani 1 1 d .
H3 H 0.0685 0.2733 0.1196 0.033 Uiso 1 1 calc R
C4 C 0.1072(3) 0.3521(5) 0.17091(18) 0.0395(17) Uani 1 1 d .
H4 H 0.0846 0.4088 0.1705 0.047 Uiso 1 1 calc R
C5 C 0.1495(3) 0.3477(5) 0.20111(17) 0.0448(19) Uani 1 1 d .
H5 H 0.1569 0.4033 0.2214 0.054 Uiso 1 1 calc R
C6 C 0.1819(2) 0.2602(6) 0.20180(16) 0.0377(15) Uani 1 1 d .
H6 H 0.2107 0.2551 0.2233 0.045 Uiso 1 1 calc R
C7 C 0.08668(19) -0.0319(4) 0.11541(14) 0.0180(10) Uani 1 1 d .
C8 C 0.0391(2) -0.0172(4) 0.10123(15) 0.0234(11) Uani 1 1 d .
H8 H 0.0247 0.0489 0.0852 0.028 Uiso 1 1 calc R
C9 C 0.0127(2) -0.1001(5) 0.11073(17) 0.0346(14) Uani 1 1 d .
H9 H -0.0200 -0.0911 0.1008 0.042 Uiso 1 1 calc R
C10 C 0.0339(2) -0.1960(5) 0.13468(18) 0.0368(15) Uani 1 1 d .
H10 H 0.0157 -0.2533 0.1406 0.044 Uiso 1 1 calc R
C11 C 0.0816(2) -0.2081(5) 0.14989(17) 0.0301(13) Uani 1 1 d .
H11 H 0.0962 -0.2724 0.1667 0.036 Uiso 1 1 calc R
C12 C 0.1079(2) -0.1261(4) 0.14044(15) 0.0215(11) Uani 1 1 d .
H12 H 0.1407 -0.1338 0.1510 0.026 Uiso 1 1 calc R
C13 C 0.08580(18) 0.1491(4) 0.06065(14) 0.0171(10) Uani 1 1 d .
C14 C 0.05937(19) 0.0760(4) 0.03051(15) 0.0216(11) Uani 1 1 d .
H14 H 0.0566 -0.0074 0.0344 0.026 Uiso 1 1 calc R
C15 C 0.0369(2) 0.1256(5) -0.00542(15) 0.0281(12) Uani 1 1 d .
H15 H 0.0189 0.0757 -0.0262 0.034 Uiso 1 1 calc R
C16 C 0.0407(2) 0.2479(5) -0.01131(16) 0.0287(12) Uani 1 1 d .
H16 H 0.0249 0.2811 -0.0360 0.034 Uiso 1 1 calc R
C17 C 0.0673(2) 0.3210(5) 0.01870(17) 0.0298(13) Uani 1 1 d .
H17 H 0.0697 0.4044 0.0147 0.036 Uiso 1 1 calc R
C18 C 0.0904(2) 0.2721(4) 0.05452(15) 0.0231(11) Uani 1 1 d .
H18 H 0.1094 0.3217 0.0750 0.028 Uiso 1 1 calc R
C19 C 0.1544(2) -0.2178(4) 0.08338(15) 0.0221(12) Uani 1 1 d .
C20 C 0.1803(2) -0.2897(4) 0.11509(17) 0.0271(13) Uani 1 1 d .
H20 H 0.2114 -0.2689 0.1309 0.033 Uiso 1 1 calc R
C21 C 0.1604(2) -0.3906(4) 0.12324(17) 0.0295(13) Uani 1 1 d .
H21 H 0.1777 -0.4391 0.1446 0.035 Uiso 1 1 calc R
C22 C 0.1150(2) -0.4203(4) 0.09980(17) 0.0323(14) Uani 1 1 d .
H22 H 0.1012 -0.4884 0.1058 0.039 Uiso 1 1 calc R
C23 C 0.0897(2) -0.3535(5) 0.06831(17) 0.0301(13) Uani 1 1 d .
H23 H 0.0590 -0.3767 0.0523 0.036 Uiso 1 1 calc R
C24 C 0.1093(2) -0.2505(4) 0.05979(16) 0.0258(12) Uani 1 1 d .
H24 H 0.0919 -0.2035 0.0381 0.031 Uiso 1 1 calc R
C25 C 0.2411(2) -0.1136(4) 0.09094(16) 0.0259(13) Uani 1 1 d .
C26 C 0.2506(3) -0.1936(5) 0.06757(19) 0.0364(15) Uani 1 1 d .
H26 H 0.2259 -0.2277 0.0463 0.044 Uiso 1 1 calc R
C27 C 0.2957(3) -0.2236(6) 0.0752(2) 0.048(2) Uani 1 1 d .
H27 H 0.3020 -0.2788 0.0591 0.057 Uiso 1 1 calc R
C28 C 0.3321(3) -0.1736(6) 0.1062(3) 0.052(2) Uani 1 1 d .
H28 H 0.3633 -0.1934 0.1113 0.063 Uiso 1 1 calc R
C29 C 0.3224(3) -0.0964(6) 0.1290(2) 0.054(2) Uani 1 1 d .
H29 H 0.3471 -0.0616 0.1500 0.065 Uiso 1 1 calc R
C30 C 0.2766(2) -0.0663(5) 0.12228(18) 0.0329(14) Uani 1 1 d .
H30 H 0.2703 -0.0142 0.1391 0.039 Uiso 1 1 calc R
C31 C 0.15684(19) -0.0338(4) 0.02908(14) 0.0208(11) Uani 1 1 d .
C32 C 0.1399(2) -0.1191(5) -0.00037(16) 0.0282(13) Uani 1 1 d .
H32 H 0.1403 -0.2022 0.0054 0.034 Uiso 1 1 calc R
C33 C 0.1226(2) -0.0805(5) -0.03823(17) 0.0343(14) Uani 1 1 d .
H33 H 0.1107 -0.1377 -0.0582 0.041 Uiso 1 1 calc R
C34 C 0.1225(2) 0.0396(5) -0.04690(16) 0.0306(13) Uani 1 1 d .
H34 H 0.1105 0.0649 -0.0726 0.037 Uiso 1 1 calc R
C35 C 0.1403(2) 0.1241(5) -0.01766(15) 0.0267(12) Uani 1 1 d .
H35 H 0.1407 0.2068 -0.0236 0.032 Uiso 1 1 calc R
C36 C 0.15734(19) 0.0882(4) 0.01972(16) 0.0238(12) Uani 1 1 d .
H36 H 0.1695 0.1462 0.0394 0.029 Uiso 1 1 calc R
C37 C 0.2407(2) 0.4177(4) 0.06751(15) 0.0227(12) Uani 1 1 d .
C38 C 0.1948(2) 0.4529(5) 0.05461(15) 0.0256(12) Uani 1 1 d .
H38 H 0.1781 0.4353 0.0695 0.031 Uiso 1 1 calc R
C39 C 0.1726(2) 0.5135(5) 0.02028(16) 0.0280(12) Uani 1 1 d .
H39 H 0.1411 0.5363 0.0118 0.034 Uiso 1 1 calc R
C40 C 0.1971(2) 0.5397(5) -0.00106(16) 0.0323(13) Uani 1 1 d .
H40 H 0.1825 0.5811 -0.0245 0.039 Uiso 1 1 calc R
C41 C 0.2427(2) 0.5060(6) 0.01149(17) 0.0405(16) Uani 1 1 d .
H41 H 0.2593 0.5244 -0.0035 0.049 Uiso 1 1 calc R
C42 C 0.2648(2) 0.4457(5) 0.04553(17) 0.0337(14) Uani 1 1 d .
H42 H 0.2963 0.4235 0.0539 0.040 Uiso 1 1 calc R
C43 C 0.32235(19) 0.2806(4) 0.11591(15) 0.0204(11) Uani 1 1 d .
C44 C 0.3625(2) 0.3193(5) 0.14428(18) 0.0372(15) Uani 1 1 d .
H44 H 0.3620 0.3784 0.1618 0.045 Uiso 1 1 calc R
C45 C 0.4047(2) 0.2705(7) 0.1472(2) 0.0506(19) Uani 1 1 d .
H45 H 0.4329 0.2964 0.1669 0.061 Uiso 1 1 calc R
C46 C 0.4052(2) 0.1849(5) 0.1214(2) 0.0391(15) Uani 1 1 d .
H46 H 0.4338 0.1526 0.1233 0.047 Uiso 1 1 calc R
C47 C 0.3646(2) 0.1468(5) 0.09321(18) 0.0322(14) Uani 1 1 d .
H47 H 0.3651 0.0875 0.0757 0.039 Uiso 1 1 calc R
C48 C 0.3232(2) 0.1939(4) 0.09017(17) 0.0285(13) Uani 1 1 d .
H48 H 0.2951 0.1675 0.0705 0.034 Uiso 1 1 calc R
C49 C 0.27779(19) 0.4443(4) 0.14891(14) 0.0207(11) Uani 1 1 d .
C50 C 0.2689(2) 0.4154(5) 0.18008(17) 0.0349(15) Uani 1 1 d .
H50 H 0.2564 0.3390 0.1816 0.042 Uiso 1 1 calc R
C51 C 0.2784(3) 0.4994(6) 0.20948(19) 0.0470(18) Uani 1 1 d .
H51 H 0.2728 0.4794 0.2311 0.056 Uiso 1 1 calc R
C52 C 0.2957(3) 0.6088(6) 0.20702(19) 0.0506(19) Uani 1 1 d .
H52 H 0.3011 0.6661 0.2266 0.061 Uiso 1 1 calc R
C53 C 0.3054(3) 0.6378(5) 0.17651(18) 0.0476(19) Uani 1 1 d .
H53 H 0.3187 0.7135 0.1756 0.057 Uiso 1 1 calc R
C54 C 0.2958(2) 0.5569(4) 0.14725(16) 0.0342(15) Uani 1 1 d .
H54 H 0.3016 0.5782 0.1258 0.041 Uiso 1 1 calc R
C55 C 0.4073(5) 0.4499(11) 0.2606(4) 0.060(3) Uani 0.629(4) 1 d P
H55A H 0.4044 0.3758 0.2736 0.072 Uiso 0.629(4) 1 calc PR
H55B H 0.3784 0.4587 0.2374 0.072 Uiso 0.629(4) 1 calc PR
C56 C 0.4681(5) 0.6987(12) 0.1807(5) 0.071(4) Uani 0.629(4) 1 d P
H56A H 0.4779 0.7536 0.1653 0.085 Uiso 0.629(4) 1 calc PR
H56B H 0.4961 0.6599 0.1998 0.085 Uiso 0.629(4) 1 calc PR
C60 C 0.3184(3) 0.1959(6) 0.2602(2) 0.0484(18) Uani 1 1 d .
H60A H 0.3237 0.1501 0.2833 0.073 Uiso 1 1 calc R
H60B H 0.2855 0.1933 0.2431 0.073 Uiso 1 1 calc R
H60C H 0.3279 0.2795 0.2670 0.073 Uiso 1 1 calc R
C59 C 0.3484(3) 0.1381(8) 0.2393(3) 0.074(3) Uani 1 1 d .
H59A H 0.3361 0.0584 0.2286 0.089 Uiso 1 1 calc R
H59B H 0.3480 0.1909 0.2186 0.089 Uiso 1 1 calc R
C57 C 0.4254(4) 0.0736(11) 0.2555(3) 0.102(4) Uani 1 1 d .
H57A H 0.4253 0.1182 0.2333 0.123 Uiso 1 1 calc R
H57B H 0.4159 -0.0103 0.2477 0.123 Uiso 1 1 calc R
C58 C 0.4733(5) 0.0764(13) 0.2877(3) 0.126(5) Uani 1 1 d .
H58A H 0.4833 0.1599 0.2938 0.189 Uiso 1 1 calc R
H58B H 0.4951 0.0340 0.2799 0.189 Uiso 1 1 calc R
H58C H 0.4724 0.0370 0.3101 0.189 Uiso 1 1 calc R
Au1 Au 0.218648(7) 0.182008(15) 0.111599(5) 0.01869(7) Uani 1 1 d .
Cl1A Cl 0.25453(15) -0.0891(3) 0.21285(12) 0.0322(7) Uani 0.802(7) 1 d P
Cl1B Cl 0.2676(8) -0.046(2) 0.2154(6) 0.072(6) Uani 0.198(7) 1 d P
Cl2 Cl 0.41150(12) 0.5723(3) 0.29047(9) 0.0587(10) Uani 0.629(4) 1 d P
Cl3 Cl 0.4489(2) 0.4320(4) 0.24808(15) 0.1130(19) Uani 0.629(4) 1 d P
Cl4 Cl 0.43971(17) 0.7827(4) 0.20437(13) 0.1042(18) Uani 0.629(4) 1 d P
Cl5 Cl 0.43195(14) 0.5911(3) 0.15194(9) 0.0679(11) Uani 0.629(4) 1 d P
Cu1A Cu 0.21014(5) 0.01819(18) 0.16502(4) 0.0255(5) Uani 0.802(7) 1 d P
Cu1B Cu 0.2223(2) -0.0273(7) 0.15745(14) 0.0285(19) Uani 0.198(7) 1 d P
F1 F 0.51647(13) 0.7419(3) 0.41761(12) 0.0503(10) Uani 1 1 d .
F2 F 0.48083(15) 0.9472(4) 0.42572(16) 0.0687(14) Uani 1 1 d .
F3 F 0.5168(2) 0.9280(5) 0.37547(12) 0.096(2) Uani 1 1 d .
F4 F 0.55880(14) 1.0606(3) 0.43646(11) 0.0447(10) Uani 1 1 d .
F5 F 0.59537(15) 0.8556(4) 0.42897(16) 0.0686(14) Uani 1 1 d .
F6 F 0.56052(18) 0.8744(4) 0.47935(11) 0.0673(13) Uani 1 1 d .
N1 N 0.17289(18) 0.1833(4) 0.17250(13) 0.0299(11) Uani 1 1 d .
O1 O 0.3952(2) 0.1273(6) 0.26880(18) 0.0787(18) Uani 1 1 d .
P1 P 0.12207(5) 0.08039(10) 0.10561(4) 0.0164(3) Uani 1 1 d .
P2 P 0.18036(5) -0.07684(10) 0.07888(4) 0.0195(3) Uani 1 1 d .
P3 P 0.26593(5) 0.33515(10) 0.11162(4) 0.0177(3) Uani 1 1 d .
Sb1 Sb 0.537564(14) 0.90162(3) 0.426950(10) 0.02486(10) Uani 1 1 d .

loop_
_atom_site_aniso_label
_atom_site_aniso_U_11
_atom_site_aniso_U_22
_atom_site_aniso_U_33
_atom_site_aniso_U_23
_atom_site_aniso_U_13
_atom_site_aniso_U_12
C1 0.011(3) 0.018(2) 0.015(2) 0.0026(17) 0.004(2) -0.0016(18)
C2 0.019(3) 0.015(2) 0.014(2) -0.0004(17) 0.003(2) -0.0028(18)
C3 0.027(4) 0.033(3) 0.015(2) 0.002(2) 0.001(3) 0.008(2)
C4 0.064(5) 0.023(3) 0.035(3) -0.003(2) 0.023(4) 0.009(3)
C5 0.077(6) 0.035(3) 0.021(3) -0.010(2) 0.019(4) -0.025(3)
C6 0.032(4) 0.060(4) 0.017(3) -0.002(3) 0.006(3) -0.014(3)
C7 0.021(3) 0.016(2) 0.019(2) -0.0036(17) 0.010(2) -0.0017(19)
C8 0.018(3) 0.030(3) 0.020(3) -0.001(2) 0.007(3) -0.003(2)
C9 0.018(4) 0.055(4) 0.030(3) 0.002(3) 0.009(3) -0.007(3)
C10 0.031(4) 0.044(3) 0.038(4) 0.001(3) 0.018(3) -0.015(3)
C11 0.033(4) 0.028(3) 0.033(3) 0.004(2) 0.016(3) -0.004(2)
C12 0.020(3) 0.019(2) 0.027(3) 0.0018(19) 0.011(3) 0.001(2)
C13 0.014(3) 0.017(2) 0.019(2) 0.0008(17) 0.006(2) 0.0015(18)
C14 0.017(3) 0.021(2) 0.024(3) -0.0022(19) 0.005(3) -0.004(2)
C15 0.022(4) 0.040(3) 0.017(3) -0.010(2) 0.003(3) -0.012(2)
C16 0.023(4) 0.034(3) 0.023(3) 0.006(2) 0.003(3) 0.001(2)
C17 0.030(4) 0.026(3) 0.030(3) 0.008(2) 0.010(3) 0.005(2)
C18 0.023(3) 0.017(2) 0.025(3) 0.0010(19) 0.007(3) 0.001(2)
C19 0.026(3) 0.017(2) 0.029(3) -0.0056(19) 0.017(3) -0.006(2)
C20 0.034(4) 0.018(2) 0.039(3) 0.003(2) 0.024(3) 0.003(2)
C21 0.034(4) 0.020(2) 0.042(3) 0.008(2) 0.023(3) 0.006(2)
C22 0.044(4) 0.018(2) 0.046(4) -0.002(2) 0.030(4) -0.005(2)
C23 0.033(4) 0.025(2) 0.038(3) -0.010(2) 0.021(3) -0.009(2)
C24 0.035(4) 0.018(2) 0.033(3) -0.003(2) 0.022(3) 0.000(2)
C25 0.033(4) 0.018(2) 0.036(3) 0.008(2) 0.024(3) 0.002(2)
C26 0.044(5) 0.030(3) 0.048(4) 0.011(2) 0.032(4) 0.009(3)
C27 0.060(6) 0.038(3) 0.066(5) 0.029(3) 0.047(5) 0.024(3)
C28 0.039(5) 0.047(4) 0.081(6) 0.039(4) 0.035(5) 0.018(3)
C29 0.044(5) 0.038(3) 0.067(5) 0.026(3) 0.010(4) 0.007(3)
C30 0.032(4) 0.025(3) 0.038(3) 0.008(2) 0.011(3) 0.005(2)
C31 0.020(3) 0.024(2) 0.022(3) 0.0000(19) 0.011(3) -0.005(2)
C32 0.033(4) 0.026(3) 0.033(3) -0.004(2) 0.020(3) -0.008(2)
C33 0.030(4) 0.048(3) 0.028(3) -0.011(3) 0.014(3) -0.011(3)
C34 0.019(4) 0.050(3) 0.025(3) 0.002(2) 0.012(3) -0.001(3)
C35 0.021(3) 0.037(3) 0.023(3) 0.006(2) 0.010(3) 0.000(2)
C36 0.022(3) 0.023(2) 0.030(3) -0.001(2) 0.015(3) -0.004(2)
C37 0.027(4) 0.018(2) 0.026(3) 0.0009(19) 0.014(3) -0.002(2)
C38 0.020(3) 0.031(3) 0.023(3) 0.002(2) 0.006(3) 0.001(2)
C39 0.019(3) 0.031(3) 0.029(3) 0.005(2) 0.003(3) 0.002(2)
C40 0.033(4) 0.037(3) 0.023(3) 0.007(2) 0.007(3) 0.003(3)
C41 0.033(4) 0.065(4) 0.029(3) 0.019(3) 0.017(3) 0.010(3)
C42 0.023(4) 0.050(3) 0.032(3) 0.012(3) 0.016(3) 0.004(3)
C43 0.021(3) 0.017(2) 0.024(3) 0.0027(18) 0.010(3) 0.001(2)
C44 0.025(4) 0.050(4) 0.032(3) -0.017(3) 0.007(3) 0.001(3)
C45 0.020(4) 0.072(5) 0.050(4) -0.024(4) 0.004(4) 0.001(3)
C46 0.023(4) 0.046(3) 0.049(4) -0.006(3) 0.015(4) 0.010(3)
C47 0.031(4) 0.027(3) 0.043(4) -0.007(2) 0.019(3) -0.002(2)
C48 0.031(4) 0.023(2) 0.036(3) -0.004(2) 0.018(3) -0.002(2)
C49 0.021(3) 0.021(2) 0.020(3) 0.0011(19) 0.008(3) 0.001(2)
C50 0.045(4) 0.032(3) 0.031(3) 0.001(2) 0.018(3) -0.008(3)
C51 0.063(6) 0.055(4) 0.031(3) -0.003(3) 0.028(4) 0.000(3)
C52 0.072(6) 0.042(4) 0.034(4) -0.013(3) 0.018(4) 0.006(3)
C53 0.077(6) 0.022(3) 0.030(3) 0.001(2) 0.008(4) 0.003(3)
C54 0.059(5) 0.020(2) 0.025(3) -0.001(2) 0.018(3) 0.000(3)
C55 0.068(10) 0.052(7) 0.050(7) 0.005(5) 0.014(7) -0.002(6)
C56 0.060(10) 0.069(8) 0.093(11) 0.028(7) 0.040(10) 0.021(7)
C60 0.024(4) 0.058(4) 0.050(4) 0.012(3) 0.002(4) -0.001(3)
C59 0.055(7) 0.071(5) 0.074(6) 0.004(5) 0.005(6) -0.009(5)
C57 0.088(10) 0.143(10) 0.093(9) -0.012(7) 0.055(8) 0.016(7)
C58 0.095(11) 0.215(15) 0.075(8) 0.015(8) 0.042(9) 0.049(10)
Au1 0.01745(13) 0.01582(9) 0.02165(11) 0.00192(7) 0.00687(9) -0.00253(7)
Cl1A 0.036(2) 0.0342(12) 0.0194(10) 0.0047(9) 0.0041(12) 0.0100(10)
Cl1B 0.061(14) 0.125(17) 0.032(7) 0.028(11) 0.019(9) 0.053(11)
Cl2 0.072(3) 0.0557(17) 0.0557(19) -0.0048(13) 0.0330(19) 0.0075(15)
Cl3 0.135(5) 0.117(4) 0.125(4) -0.048(3) 0.092(4) -0.019(3)
Cl4 0.090(4) 0.106(3) 0.086(3) -0.040(2) 0.005(3) 0.019(3)
Cl5 0.084(3) 0.0598(18) 0.0505(19) -0.0064(14) 0.018(2) 0.0088(17)
Cu1A 0.0220(6) 0.0265(8) 0.0218(5) 0.0072(5) 0.0027(5) 0.0011(5)
Cu1B 0.033(3) 0.024(3) 0.020(2) 0.0023(17) 0.003(2) 0.003(2)
F1 0.031(2) 0.0303(18) 0.080(3) -0.0107(18) 0.012(2) -0.0083(16)
F2 0.036(3) 0.049(2) 0.126(4) 0.000(2) 0.038(3) 0.0050(19)
F3 0.153(6) 0.091(4) 0.024(2) 0.007(2) 0.014(3) -0.025(4)
F4 0.064(3) 0.0234(16) 0.064(2) -0.0112(15) 0.044(2) -0.0135(16)
F5 0.046(3) 0.045(2) 0.134(5) -0.021(2) 0.056(3) -0.0068(19)
F6 0.089(4) 0.073(3) 0.029(2) 0.0098(19) 0.012(2) -0.019(3)
N1 0.026(3) 0.042(3) 0.019(2) 0.0034(19) 0.006(2) -0.007(2)
O1 0.058(5) 0.103(5) 0.069(4) -0.002(4) 0.021(4) 0.003(4)
P1 0.0172(8) 0.0121(5) 0.0184(6) -0.0004(4) 0.0057(6) -0.0012(5)
P2 0.0226(8) 0.0139(5) 0.0252(7) -0.0001(5) 0.0131(7) -0.0021(5)
P3 0.0179(8) 0.0150(5) 0.0209(6) 0.0002(4) 0.0085(6) -0.0016(5)
Sb1 0.0233(2) 0.02245(16) 0.0267(2) -0.00136(13) 0.00812(18) -0.00295(14)

loop_
_atom_type_symbol
_atom_type_description
_atom_type_scat_dispersion_real
_atom_type_scat_dispersion_imag
_atom_type_scat_source
C C 0.0033 0.0016 'International Tables Vol C Tables 4.2.6.8 and 6.1.1.4'
H H 0.0000 0.0000 'International Tables Vol C Tables 4.2.6.8 and 6.1.1.4'
Au Au -2.0133 8.8022 'International Tables Vol C Tables 4.2.6.8 and 6.1.1.4'
Cl Cl 0.1484 0.1585 'International Tables Vol C Tables 4.2.6.8 and 6.1.1.4'
Cu Cu 0.3201 1.2651 'International Tables Vol C Tables 4.2.6.8 and 6.1.1.4'
F F 0.0171 0.0103 'International Tables Vol C Tables 4.2.6.8 and 6.1.1.4'
N N 0.0061 0.0033 'International Tables Vol C Tables 4.2.6.8 and 6.1.1.4'
O O 0.0106 0.0060 'International Tables Vol C Tables 4.2.6.8 and 6.1.1.4'
P P 0.1023 0.0942 'International Tables Vol C Tables 4.2.6.8 and 6.1.1.4'
Sb Sb -0.5866 1.5461 'International Tables Vol C Tables 4.2.6.8 and 6.1.1.4'

loop_
_exptl_crystal_face_index_h
_exptl_crystal_face_index_k
_exptl_crystal_face_index_l
_exptl_crystal_face_perp_dist
1.00 1.00 0.00 0.0600
-1.00 -1.00 0.00 0.0400
1.00 0.00 -0.50 0.0100
-1.00 0.00 0.50 0.0100
0.00 0.00 1.00 0.0050
0.00 0.00 -1.00 0.0050

loop_
_geom_angle_atom_site_label_1
_geom_angle_atom_site_label_2
_geom_angle_atom_site_label_3
_geom_angle
_geom_angle_publ_flag
P1 C1 P2 120.2(3) y
P1 C1 Cu1B 120.8(4) y
P2 C1 Cu1B 98.9(4) y
P1 C1 Cu1A 101.4(2) y
P2 C1 Cu1A 120.4(3) y
P1 C1 Au1 111.4(2) y
P2 C1 Au1 110.6(2) y
Cu1B C1 Au1 90.7(2) y
Cu1A C1 Au1 88.16(19) y
N1 C2 C3 123.9(5) y
N1 C2 P1 114.1(4) y
C3 C2 P1 121.8(4) y
C2 C3 C4 118.1(6) y
C5 C4 C3 119.3(6) y
C4 C5 C6 119.5(5) y
N1 C6 C5 121.4(6) y
C8 C7 C12 119.9(4) y
C8 C7 P1 120.0(4) y
C12 C7 P1 119.7(4) y
C7 C8 C9 119.5(5) y
C10 C9 C8 120.2(6) y
C11 C10 C9 120.2(5) y
C12 C11 C10 119.7(5) y
C11 C12 C7 120.4(5) y
C14 C13 C18 119.9(5) y
C14 C13 P1 119.0(3) y
C18 C13 P1 120.2(4) y
C13 C14 C15 119.4(4) y
C14 C15 C16 120.6(5) y
C17 C16 C15 120.1(5) y
C18 C17 C16 119.8(5) y
C17 C18 C13 120.1(5) y
C24 C19 C20 119.6(5) y
C24 C19 P2 123.2(4) y
C20 C19 P2 116.7(4) y
C21 C20 C19 120.1(6) y
C20 C21 C22 119.4(5) y
C23 C22 C21 121.4(5) y
C22 C23 C24 119.8(6) y
C19 C24 C23 119.6(5) y
C30 C25 C26 120.1(6) y
C30 C25 P2 122.2(4) y
C26 C25 P2 117.6(5) y
C27 C26 C25 120.0(7) y
C26 C27 C28 120.5(7) y
C29 C28 C27 118.8(7) y
C28 C29 C30 121.8(8) y
C25 C30 C29 118.7(6) y
C36 C31 C32 119.0(5) y
C36 C31 P2 118.9(4) y
C32 C31 P2 122.1(4) y
C33 C32 C31 119.5(5) y
C34 C33 C32 120.8(5) y
C33 C34 C35 119.8(5) y
C36 C35 C34 120.4(5) y
C35 C36 C31 120.6(5) y
C38 C37 C42 118.4(5) y
C38 C37 P3 118.4(4) y
C42 C37 P3 123.2(5) y
C37 C38 C39 121.6(5) y
C40 C39 C38 119.0(6) y
C39 C40 C41 120.1(5) y
C40 C41 C42 121.1(5) y
C41 C42 C37 119.9(6) y
C44 C43 C48 120.4(5) y
C44 C43 P3 121.5(4) y
C48 C43 P3 118.0(4) y
C43 C44 C45 119.1(5) y
C46 C45 C44 120.1(6) y
C47 C46 C45 120.1(6) y
C46 C47 C48 120.2(5) y
C47 C48 C43 120.1(6) y
C50 C49 C54 119.0(5) y
C50 C49 P3 119.2(4) y
C54 C49 P3 121.8(4) y
C49 C50 C51 119.7(5) y
C52 C51 C50 120.1(6) y
C51 C52 C53 120.7(6) y
C52 C53 C54 119.9(6) y
C53 C54 C49 120.6(5) y
Cl3 C55 Cl2 116.6(8) y
Cl5 C56 Cl4 110.7(8) y
O1 C59 C60 105.1(7) y
O1 C57 C58 107.3(9) y
C1 Au1 P3 176.59(12) y
C1 Au1 Cu1A 44.03(13) y
P3 Au1 Cu1A 137.70(4) y
C1 Au1 Cu1B 42.54(16) y
P3 Au1 Cu1B 137.93(10) y
Cu1A Au1 Cu1B 15.24(17) y
Cl1B Cl1A Cu1B 85(2) y
Cl1B Cl1A Cu1A 82(2) y
Cl1A Cl1B Cu1B 78(2) y
Cl1A Cl1B Cu1A 81(2) y
Cu1B Cu1A C1 77.4(4) y
Cu1B Cu1A Cl1A 72.9(3) y
C1 Cu1A Cl1A 148.3(2) y
Cu1B Cu1A Cl1B 75.8(6) y
C1 Cu1A Cl1B 152.6(6) y
Cl1A Cu1A Cl1B 16.3(6) y
Cu1B Cu1A N1 163.4(3) y
C1 Cu1A N1 89.08(19) y
Cl1A Cu1A N1 121.93(18) y
Cl1B Cu1A N1 116.3(6) y
Cu1B Cu1A Au1 86.3(3) y
C1 Cu1A Au1 47.81(13) y
Cl1A Cu1A Au1 138.57(11) y
Cl1B Cu1A Au1 124.5(6) y
N1 Cu1A Au1 77.42(12) y
Cu1B Cu1A P1 109.4(3) y
C1 Cu1A P1 36.14(14) y
Cl1A Cu1A P1 153.05(10) y
Cl1B Cu1A P1 167.7(6) y
N1 Cu1A P1 61.35(14) y
Au1 Cu1A P1 67.53(4) y
Cu1A Cu1B C1 80.3(5) y
Cu1A Cu1B Cl1A 86.4(4) y
C1 Cu1B Cl1A 162.6(5) y
Cu1A Cu1B Cl1B 83.7(7) y
C1 Cu1B Cl1B 163.1(10) y
Cl1A Cu1B Cl1B 16.8(6) y
Cu1A Cu1B P2 116.8(4) y
C1 Cu1B P2 37.78(18) y
Cl1A Cu1B P2 149.3(4) y
Cl1B Cu1B P2 159.0(9) y
Cu1A Cu1B Au1 78.5(3) y
C1 Cu1B Au1 46.71(15) y
Cl1A Cu1B Au1 140.9(3) y
Cl1B Cu1B Au1 124.4(8) y
P2 Cu1B Au1 67.52(9) y
C2 N1 C6 117.7(5) y
C2 N1 Cu1A 109.1(3) y
C6 N1 Cu1A 132.7(5) y
C57 O1 C59 112.3(8) y
C1 P1 C13 114.9(2) y
C1 P1 C7 116.7(2) y
C13 P1 C7 106.6(2) y
C1 P1 C2 107.4(2) y
C13 P1 C2 107.3(2) y
C7 P1 C2 103.0(2) y
C13 P1 Cu1A 153.12(17) y
C7 P1 Cu1A 98.52(18) y
C2 P1 Cu1A 75.30(18) y
C1 P2 C19 112.5(2) y
C1 P2 C31 114.4(2) y
C19 P2 C31 108.9(2) y
C1 P2 C25 110.7(2) y
C19 P2 C25 104.7(2) y
C31 P2 C25 105.0(2) y
C19 P2 Cu1B 95.65(19) y
C31 P2 Cu1B 153.3(2) y
C25 P2 Cu1B 77.8(3) y
C49 P3 C37 106.0(2) y
C49 P3 C43 106.0(2) y
C37 P3 C43 107.0(2) y
C49 P3 Au1 115.35(17) y
C37 P3 Au1 110.19(18) y
C43 P3 Au1 111.80(15) y
F3 Sb1 F2 90.9(3) y
F3 Sb1 F6 178.2(3) y
F2 Sb1 F6 90.8(2) y
F3 Sb1 F5 89.9(3) y
F2 Sb1 F5 179.2(2) y
F6 Sb1 F5 88.3(2) y
F3 Sb1 F4 90.1(2) y
F2 Sb1 F4 90.75(17) y
F6 Sb1 F4 89.54(18) y
F5 Sb1 F4 89.06(17) y
F3 Sb1 F1 90.1(2) y
F2 Sb1 F1 89.38(17) y
F6 Sb1 F1 90.23(19) y
F5 Sb1 F1 90.81(17) y
F4 Sb1 F1 179.7(2) y

loop_
_geom_bond_atom_site_label_1
_geom_bond_atom_site_label_2
_geom_bond_distance
_geom_bond_publ_flag
C1 P1 1.732(5) y
C1 P2 1.750(5) y
C1 Cu1B 1.961(7) y
C1 Cu1A 1.981(5) y
C1 Au1 2.111(4) y
C2 N1 1.348(7) y
C2 C3 1.375(7) y
C2 P1 1.827(5) y
C3 C4 1.394(8) y
C4 C5 1.371(10) y
C5 C6 1.408(10) y
C6 N1 1.353(7) y
C7 C8 1.387(8) y
C7 C12 1.398(7) y
C7 P1 1.820(5) y
C8 C9 1.394(7) y
C9 C10 1.393(9) y
C10 C11 1.386(9) y
C11 C12 1.384(7) y
C13 C14 1.385(7) y
C13 C18 1.408(6) y
C13 P1 1.812(5) y
C14 C15 1.388(7) y
C15 C16 1.394(8) y
C16 C17 1.384(8) y
C17 C18 1.384(8) y
C19 C24 1.392(8) y
C19 C20 1.410(8) y
C19 P2 1.813(5) y
C20 C21 1.387(7) y
C21 C22 1.390(9) y
C22 C23 1.369(9) y
C23 C24 1.408(7) y
C25 C30 1.375(8) y
C25 C26 1.386(7) y
C25 P2 1.832(6) y
C26 C27 1.377(10) y
C27 C28 1.395(11) y
C28 C29 1.353(11) y
C29 C30 1.405(10) y
C31 C36 1.407(6) y
C31 C32 1.408(7) y
C31 P2 1.819(5) y
C32 C33 1.402(8) y
C33 C34 1.379(8) y
C34 C35 1.398(8) y
C35 C36 1.377(7) y
C37 C38 1.387(8) y
C37 C42 1.390(7) y
C37 P3 1.808(5) y
C38 C39 1.394(7) y
C39 C40 1.375(8) y
C40 C41 1.376(9) y
C41 C42 1.383(8) y
C43 C44 1.364(8) y
C43 C48 1.394(7) y
C43 P3 1.831(5) y
C44 C45 1.404(9) y
C45 C46 1.384(9) y
C46 C47 1.367(9) y
C47 C48 1.372(8) y
C49 C50 1.383(7) y
C49 C54 1.390(7) y
C49 P3 1.802(5) y
C50 C51 1.405(8) y
C51 C52 1.355(9) y
C52 C53 1.374(9) y
C53 C54 1.378(8) y
C55 Cl3 1.593(14) y
C55 Cl2 1.755(12) y
C56 Cl5 1.714(16) y
C56 Cl4 1.788(14) y
C60 C59 1.613(12) y
C59 O1 1.456(11) y
C57 O1 1.395(11) y
C57 C58 1.516(15) y
Au1 P3 2.2702(13) y
Au1 Cu1A 2.8483(10) y
Au1 Cu1B 2.900(4) y
Cl1A Cl1B 0.61(2) y
Cl1A Cu1B 2.073(6) y
Cl1A Cu1A 2.165(4) y
Cl1B Cu1B 2.12(2) y
Cl1B Cu1A 2.17(2) y
Cu1A Cu1B 0.764(9) y
Cu1A N1 2.267(6) y
Cu1A P1 2.8778(19) y
Cu1B P2 2.823(6) y
F1 Sb1 1.883(3) y
F2 Sb1 1.851(4) y
F3 Sb1 1.843(4) y
F4 Sb1 1.876(3) y
F5 Sb1 1.873(4) y
F6 Sb1 1.873(4) y
